data_1555413
loop_
_publ_author_name
'Li, Zequan'
'Shi, Yian'

_publ_section_title
;
 Chiral Phosphine Oxide-Sc(OTf)3 Complex Catalyzed Enantioselective
 Bromoaminocyclization of 2-Benzofuranylmethyl N-Tosylcarbamates. Approach
 to a Novel Class of Optically Active Spiro Compounds.
;
_journal_issue 23
_journal_name_full 'Organic letters'
_journal_page_first 5752
_journal_page_last 5755
_journal_paper_doi 10.1021/acs.orglett.5b02817
_journal_volume 17
_journal_year 2015
_chemical_absolute_configuration ad
_chemical_formula_moiety 'C21 H17 N O5 S2'
_chemical_formula_sum 'C21 H17 N O5 S2'
_chemical_formula_weight 427.48
_space_group_crystal_system orthorhombic
_space_group_IT_number 20
_space_group_name_Hall 'C 2c 2'
_space_group_name_H-M_alt 'C 2 2 21'
_atom_sites_solution_hydrogens geom
_atom_sites_solution_primary direct
_audit_creation_date 2015-08-10
_audit_creation_method
;
Olex2 1.2
(compiled 2015.01.26 svn.r3150 for OlexSys, GUI svn.r4998)
;
_cell_angle_alpha 90
_cell_angle_beta 90
_cell_angle_gamma 90
_cell_formula_units_Z 8
_cell_length_a 11.289(3)
_cell_length_b 10.612(3)
_cell_length_c 32.425(6)
_cell_measurement_reflns_used 5927
_cell_measurement_temperature 173.1500
_cell_measurement_theta_max 27.4774
_cell_measurement_theta_min 1.2560
_cell_volume 3884.5(17)
_computing_cell_refinement 'CrystalClear (Rigaku Inc., 2007)'
_computing_data_collection 'CrystalClear (Rigaku Inc., 2007)'
_computing_data_reduction 'CrystalClear (Rigaku Inc., 2007)'
_computing_molecular_graphics 'Olex2 (Dolomanov et al., 2009)'
_computing_publication_material 'CIFTAB (Sheldrick, 2013)'
_computing_structure_refinement 'SHELXL (Sheldrick, 2014)'
_computing_structure_solution
;
'SHELXT (Sheldrick, 2014)'
;
_diffrn_ambient_temperature 173.1500
_diffrn_detector_area_resol_mean 28.5714
_diffrn_measured_fraction_theta_full 0.997
_diffrn_measured_fraction_theta_max 0.996
_diffrn_measurement_details
;
scan:
	Number of images: 360
	           Slice: -110.0000 - 70.0000
	     Image width: 0.5000
	        Exp time: 7.0000
	   Rotation axis: Omega
	           Omega: 0.0000
	             Chi: 45.0000
	             Phi: 0.0000
	             XTD: 45.1183
	          2theta: -19.7920
scan:
	Number of images: 360
	           Slice: -110.0000 - 70.0000
	     Image width: 0.5000
	        Exp time: 7.0000
	   Rotation axis: Omega
	           Omega: 0.0000
	             Chi: 45.0000
	             Phi: 180.0000
	             XTD: 45.1183
	          2theta: -19.7920
scan:
	Number of images: 264
	           Slice: -110.0000 - 22.0000
	     Image width: 0.5000
	        Exp time: 7.0000
	   Rotation axis: Omega
	           Omega: 0.0000
	             Chi: 45.0000
	             Phi: 90.0000
	             XTD: 45.1183
	          2theta: -19.7920
;
_diffrn_measurement_device
;
Saturn724+ (2x2 bin mode)
;
_diffrn_measurement_device_details
;
AFC10: Fixed Chi 2 circle
;
_diffrn_measurement_device_type 'Saturn724+ CCD'
_diffrn_measurement_method '\w scans at fixed \c = 45\%'
_diffrn_orient_matrix_type d*Trek
_diffrn_orient_matrix_UB_11 0.0355
_diffrn_orient_matrix_UB_12 -0.1220
_diffrn_orient_matrix_UB_13 -0.0226
_diffrn_orient_matrix_UB_21 -0.0006
_diffrn_orient_matrix_UB_22 0.0054
_diffrn_orient_matrix_UB_23 -0.0304
_diffrn_orient_matrix_UB_31 0.1266
_diffrn_orient_matrix_UB_32 0.0279
_diffrn_orient_matrix_UB_33 0.0025
_diffrn_radiation_detector CCD
_diffrn_radiation_monochromator 'Graphite Monochromator'
_diffrn_radiation_type MoK\a
_diffrn_radiation_wavelength 0.71073
_diffrn_reflns_av_R_equivalents 0.0781
_diffrn_reflns_av_unetI/netI 0.0431
_diffrn_reflns_Laue_measured_fraction_full 0.997
_diffrn_reflns_Laue_measured_fraction_max 0.996
_diffrn_reflns_limit_h_max 14
_diffrn_reflns_limit_h_min -14
_diffrn_reflns_limit_k_max 13
_diffrn_reflns_limit_k_min -13
_diffrn_reflns_limit_l_max 42
_diffrn_reflns_limit_l_min -41
_diffrn_reflns_number 20353
_diffrn_reflns_point_group_measured_fraction_full 0.999
_diffrn_reflns_point_group_measured_fraction_max 0.997
_diffrn_reflns_theta_full 25.242
_diffrn_reflns_theta_max 27.485
_diffrn_reflns_theta_min 2.708
_diffrn_source 'Sealed Tube'
_diffrn_source_current 30.0000
_diffrn_source_power 1.5000
_diffrn_source_voltage 50.0000
_exptl_absorpt_coefficient_mu 0.309
_exptl_absorpt_correction_T_max 1.0000
_exptl_absorpt_correction_T_min 0.7397
_exptl_absorpt_correction_type multi-scan
_exptl_absorpt_process_details 'CrystalClear (Rigaku Inc., 2007)'
_exptl_crystal_colour Colorless
_exptl_crystal_density_diffrn 1.462
_exptl_crystal_description block
_exptl_crystal_F_000 1776
_exptl_crystal_size_max 0.39
_exptl_crystal_size_mid 0.34
_exptl_crystal_size_min 0.18
_refine_diff_density_max 0.319
_refine_diff_density_min -0.414
_refine_diff_density_rms 0.075
_refine_ls_abs_structure_details
;
 Refined as an inversion twin.
;
_refine_ls_abs_structure_Flack 0.22(19)
_refine_ls_extinction_method none
_refine_ls_goodness_of_fit_ref 1.171
_refine_ls_hydrogen_treatment constr
_refine_ls_matrix_type full
_refine_ls_number_parameters 264
_refine_ls_number_reflns 4427
_refine_ls_number_restraints 0
_refine_ls_restrained_S_all 1.171
_refine_ls_R_factor_all 0.0712
_refine_ls_R_factor_gt 0.0696
_refine_ls_shift/su_max 0.001
_refine_ls_shift/su_mean 0.000
_refine_ls_structure_factor_coef Fsqd
_refine_ls_weighting_details 'w=1/[\s^2^(Fo^2^)+(0.0260P)^2^+15.4193P] where P=(Fo^2^+2Fc^2^)/3'
_refine_ls_weighting_scheme calc
_refine_ls_wR_factor_gt 0.1557
_refine_ls_wR_factor_ref 0.1564
_reflns_Friedel_coverage 0.789
_reflns_Friedel_fraction_full 1.000
_reflns_Friedel_fraction_max 0.997
_reflns_number_gt 4319
_reflns_number_total 4427
_reflns_threshold_expression 'I > 2\s(I)'
_cod_data_source_file ol5b02817_si_010.cif
_cod_data_source_block a
_cod_database_code 1555413
_shelx_space_group_comment
;
The symmetry employed for this shelxl refinement is uniquely defined
by the following loop, which should always be used as a source of
symmetry information in preference to the above space-group names.
They are only intended as comments.
;
_diffrn_number_total 4507
_olex2_refinement_description
;
1. Twinned data refinement
 Scales: 0.78(19) 0.22(19)
2. Fixed Uiso
 At 1.2 times of:
  All C(H) groups, All C(H,H) groups
 At 1.5 times of:
  All C(H,H,H) groups
3.a Ternary CH refined with riding coordinates:
 C2(H2)
3.b Secondary CH2 refined with riding coordinates:
 C13(H13A,H13B)
3.c Aromatic/amide H refined with riding coordinates:
 C4(H4), C5(H5), C6(H6), C7(H7), C10(H10), C11(H11), C12(H12), C16(H16),
 C17(H17), C19(H19), C20(H20)
3.d Idealised Me refined as rotating group:
 C21(H21A,H21B,H21C)
;
_shelx_shelxl_version_number 2014/7
_olex2_submission_special_instructions 'No special instructions were received'

loop_
_space_group_symop_operation_xyz
'x, y, z'
'-x, -y, z+1/2'
'x, -y, -z'
'-x, y, -z+1/2'
'x+1/2, y+1/2, z'
'-x+1/2, -y+1/2, z+1/2'
'x+1/2, -y+1/2, -z'
'-x+1/2, y+1/2, -z+1/2'

loop_
_atom_site_label
_atom_site_type_symbol
_atom_site_fract_x
_atom_site_fract_y
_atom_site_fract_z
_atom_site_U_iso_or_equiv
_atom_site_adp_type
_atom_site_occupancy
_atom_site_site_symmetry_order
_atom_site_calc_flag
_atom_site_refinement_flags_posn
S1 S 0.30149(19) 0.1790(2) 0.00981(6) 0.0657(6) Uani 1 1 d .
S2 S 0.36182(11) 0.49880(19) 0.16625(4) 0.0350(3) Uani 1 1 d .
O1 O 0.4959(3) 0.3165(5) 0.10279(12) 0.0352(9) Uani 1 1 d .
O2 O 0.4839(4) 0.5653(5) 0.05875(13) 0.0452(11) Uani 1 1 d .
O3 O 0.4830(5) 0.6936(5) 0.11345(15) 0.0518(13) Uani 1 1 d .
O4 O 0.3044(5) 0.6161(5) 0.17530(14) 0.0490(13) Uani 1 1 d .
O5 O 0.3034(4) 0.3825(5) 0.17354(12) 0.0460(13) Uani 1 1 d .
N1 N 0.3842(4) 0.4988(6) 0.11455(12) 0.0324(9) Uani 1 1 d .
C1 C 0.3953(5) 0.3863(6) 0.08907(15) 0.0303(12) Uani 1 1 d .
C2 C 0.2861(5) 0.2926(6) 0.08782(16) 0.0306(12) Uani 1 1 d .
H2 H 0.2243 0.3225 0.1066 0.037 Uiso 1 1 calc R
C3 C 0.3411(5) 0.1739(6) 0.10489(16) 0.0318(12) Uani 1 1 d .
C4 C 0.2934(6) 0.0562(7) 0.1120(2) 0.0424(14) Uani 1 1 d .
H4 H 0.2136 0.0406 0.1071 0.051 Uiso 1 1 calc R
C5 C 0.3670(6) -0.0382(6) 0.1268(2) 0.0430(15) Uani 1 1 d .
H5 H 0.3357 -0.1177 0.1320 0.052 Uiso 1 1 calc R
C6 C 0.4866(6) -0.0166(7) 0.13394(19) 0.0447(15) Uani 1 1 d .
H6 H 0.5345 -0.0814 0.1437 0.054 Uiso 1 1 calc R
C7 C 0.5347(6) 0.1016(7) 0.12659(18) 0.0406(15) Uani 1 1 d .
H7 H 0.6145 0.1178 0.1313 0.049 Uiso 1 1 calc R
C8 C 0.4601(5) 0.1941(6) 0.11204(16) 0.0334(13) Uani 1 1 d .
C9 C 0.2354(5) 0.2781(7) 0.04490(18) 0.0392(14) Uani 1 1 d .
C10 C 0.1374(6) 0.3466(6) 0.02792(17) 0.0399(15) Uani 1 1 d .
H10 H 0.0883 0.4023 0.0420 0.048 Uiso 1 1 calc R
C11 C 0.1291(7) 0.3126(8) -0.0156(2) 0.054(2) Uani 1 1 d .
H11 H 0.0729 0.3474 -0.0332 0.065 Uiso 1 1 calc R
C12 C 0.2095(8) 0.2268(10) -0.0283(2) 0.067(2) Uani 1 1 d .
H12 H 0.2138 0.1970 -0.0552 0.081 Uiso 1 1 calc R
C13 C 0.4246(6) 0.4494(6) 0.04810(18) 0.0385(14) Uani 1 1 d .
H13A H 0.4759 0.3961 0.0316 0.046 Uiso 1 1 calc R
H13B H 0.3529 0.4664 0.0326 0.046 Uiso 1 1 calc R
C14 C 0.4533(6) 0.5981(7) 0.09748(19) 0.0412(15) Uani 1 1 d .
C15 C 0.5024(5) 0.4988(7) 0.18898(14) 0.0331(11) Uani 1 1 d .
C16 C 0.5577(6) 0.3845(7) 0.19647(18) 0.0390(15) Uani 1 1 d .
H16 H 0.5196 0.3090 0.1905 0.047 Uiso 1 1 calc R
C17 C 0.6706(6) 0.3848(8) 0.21306(19) 0.0434(17) Uani 1 1 d .
H17 H 0.7080 0.3084 0.2184 0.052 Uiso 1 1 calc R
C18 C 0.7284(5) 0.4948(11) 0.22185(16) 0.0484(17) Uani 1 1 d .
C19 C 0.6723(7) 0.6079(10) 0.2146(2) 0.059(2) Uani 1 1 d .
H19 H 0.7113 0.6827 0.2208 0.071 Uiso 1 1 calc R
C20 C 0.5568(7) 0.6126(8) 0.1981(2) 0.0468(17) Uani 1 1 d .
H20 H 0.5187 0.6890 0.1934 0.056 Uiso 1 1 calc R
C21 C 0.8533(6) 0.5000(13) 0.2388(2) 0.075(3) Uani 1 1 d .
H21A H 0.8507 0.5211 0.2676 0.113 Uiso 1 1 calc GR
H21B H 0.8978 0.5629 0.2242 0.113 Uiso 1 1 calc GR
H21C H 0.8905 0.4194 0.2354 0.113 Uiso 1 1 calc GR

loop_
_atom_site_aniso_label
_atom_site_aniso_U_11
_atom_site_aniso_U_22
_atom_site_aniso_U_33
_atom_site_aniso_U_23
_atom_site_aniso_U_13
_atom_site_aniso_U_12
S1 0.0580(11) 0.0866(16) 0.0526(11) -0.0277(11) -0.0095(9) 0.0066(12)
S2 0.0248(5) 0.0555(8) 0.0249(5) -0.0096(7) -0.0018(5) 0.0062(8)
O1 0.0240(19) 0.051(3) 0.0310(19) 0.0016(19) -0.0007(15) -0.0006(19)
O2 0.046(3) 0.059(3) 0.031(2) 0.004(2) -0.0007(19) -0.004(2)
O3 0.057(3) 0.048(3) 0.051(3) -0.006(2) -0.003(2) -0.008(3)
O4 0.044(3) 0.063(3) 0.040(2) -0.015(2) -0.005(2) 0.021(3)
O5 0.033(2) 0.079(4) 0.026(2) -0.002(2) 0.0036(18) -0.014(3)
N1 0.030(2) 0.042(3) 0.0257(19) -0.005(2) -0.0036(16) 0.004(3)
C1 0.029(3) 0.040(3) 0.022(2) -0.001(2) -0.004(2) 0.008(2)
C2 0.026(3) 0.036(3) 0.029(3) -0.004(2) -0.004(2) 0.003(2)
C3 0.025(3) 0.041(3) 0.030(3) -0.002(2) 0.001(2) 0.004(2)
C4 0.036(3) 0.045(4) 0.046(3) -0.003(3) 0.002(3) -0.003(3)
C5 0.047(3) 0.034(3) 0.047(3) 0.005(3) 0.009(3) -0.003(3)
C6 0.047(3) 0.046(4) 0.041(3) -0.002(3) 0.006(3) 0.007(3)
C7 0.032(3) 0.055(4) 0.035(3) 0.001(3) 0.000(2) 0.016(3)
C8 0.031(3) 0.045(4) 0.024(2) -0.004(2) 0.002(2) 0.007(3)
C9 0.033(3) 0.051(4) 0.034(3) -0.006(3) -0.006(2) 0.000(3)
C10 0.043(3) 0.050(4) 0.026(2) -0.005(3) -0.017(2) -0.015(3)
C11 0.051(4) 0.070(5) 0.042(3) 0.003(3) -0.023(3) -0.016(4)
C12 0.062(5) 0.101(7) 0.039(4) -0.019(4) -0.014(4) -0.017(5)
C13 0.043(3) 0.045(4) 0.028(3) 0.001(3) -0.003(2) -0.005(3)
C14 0.037(3) 0.053(4) 0.034(3) 0.001(3) -0.007(3) 0.001(3)
C15 0.029(2) 0.048(3) 0.023(2) -0.007(3) -0.0028(18) 0.008(3)
C16 0.042(4) 0.046(4) 0.028(3) -0.005(3) -0.005(3) 0.008(3)
C17 0.039(4) 0.062(5) 0.030(3) -0.004(3) -0.006(2) 0.014(3)
C18 0.028(3) 0.092(6) 0.025(2) 0.000(4) -0.001(2) 0.001(4)
C19 0.047(4) 0.096(7) 0.034(3) -0.009(4) -0.010(3) -0.018(5)
C20 0.047(4) 0.058(5) 0.036(3) -0.014(3) -0.009(3) 0.005(4)
C21 0.030(3) 0.152(9) 0.044(3) -0.007(5) -0.006(3) 0.002(6)

loop_
_atom_type_symbol
_atom_type_description
_atom_type_scat_dispersion_real
_atom_type_scat_dispersion_imag
_atom_type_scat_source
C C 0.0033 0.0016 'International Tables Vol C Tables 4.2.6.8 and 6.1.1.4'
H H 0.0000 0.0000 'International Tables Vol C Tables 4.2.6.8 and 6.1.1.4'
N N 0.0061 0.0033 'International Tables Vol C Tables 4.2.6.8 and 6.1.1.4'
O O 0.0106 0.0060 'International Tables Vol C Tables 4.2.6.8 and 6.1.1.4'
S S 0.1246 0.1234 'International Tables Vol C Tables 4.2.6.8 and 6.1.1.4'

loop_
_geom_angle_atom_site_label_1
_geom_angle_atom_site_label_2
_geom_angle_atom_site_label_3
_geom_angle
C12 S1 C9 91.9(4)
O4 S2 N1 105.6(3)
O4 S2 C15 108.9(3)
O5 S2 O4 120.7(3)
O5 S2 N1 103.5(3)
O5 S2 C15 110.6(3)
N1 S2 C15 106.3(2)
C8 O1 C1 108.7(4)
C14 O2 C13 108.9(5)
C1 N1 S2 125.0(5)
C14 N1 S2 117.8(4)
C14 N1 C1 109.8(5)
O1 C1 N1 108.5(4)
O1 C1 C2 107.6(5)
O1 C1 C13 109.1(5)
N1 C1 C2 117.5(4)
N1 C1 C13 98.8(5)
C13 C1 C2 115.0(4)
C1 C2 H2 109.6
C3 C2 C1 101.2(4)
C3 C2 H2 109.6
C3 C2 C9 114.1(5)
C9 C2 C1 112.5(5)
C9 C2 H2 109.6
C4 C3 C2 131.1(5)
C8 C3 C2 109.4(6)
C8 C3 C4 119.5(6)
C3 C4 H4 120.7
C3 C4 C5 118.6(6)
C5 C4 H4 120.7
C4 C5 H5 119.3
C4 C5 C6 121.4(6)
C6 C5 H5 119.3
C5 C6 H6 120.0
C7 C6 C5 120.1(6)
C7 C6 H6 120.0
C6 C7 H7 121.2
C8 C7 C6 117.7(6)
C8 C7 H7 121.2
C3 C8 O1 113.0(5)
C7 C8 O1 124.1(5)
C7 C8 C3 122.8(6)
C2 C9 S1 120.4(5)
C10 C9 S1 113.0(4)
C10 C9 C2 126.4(6)
C9 C10 H10 126.4
C9 C10 C11 107.2(7)
C11 C10 H10 126.4
C10 C11 H11 122.6
C12 C11 C10 114.7(7)
C12 C11 H11 122.6
S1 C12 H12 123.5
C11 C12 S1 113.1(5)
C11 C12 H12 123.5
O2 C13 C1 105.5(5)
O2 C13 H13A 110.6
O2 C13 H13B 110.6
C1 C13 H13A 110.6
C1 C13 H13B 110.6
H13A C13 H13B 108.8
O2 C14 N1 108.1(6)
O3 C14 O2 123.7(7)
O3 C14 N1 128.1(6)
C16 C15 S2 118.8(5)
C16 C15 C20 121.7(5)
C20 C15 S2 119.4(6)
C15 C16 H16 120.6
C17 C16 C15 118.8(7)
C17 C16 H16 120.6
C16 C17 H17 119.3
C18 C17 C16 121.5(7)
C18 C17 H17 119.3
C17 C18 C19 119.3(5)
C17 C18 C21 123.4(9)
C19 C18 C21 117.3(10)
C18 C19 H19 119.3
C18 C19 C20 121.4(8)
C20 C19 H19 119.3
C15 C20 C19 117.3(8)
C15 C20 H20 121.3
C19 C20 H20 121.3
C18 C21 H21A 109.5
C18 C21 H21B 109.5
C18 C21 H21C 109.5
H21A C21 H21B 109.5
H21A C21 H21C 109.5
H21B C21 H21C 109.5

loop_
_geom_bond_atom_site_label_1
_geom_bond_atom_site_label_2
_geom_bond_distance
S1 C9 1.720(7)
S1 C12 1.692(9)
S2 O4 1.434(5)
S2 O5 1.419(5)
S2 N1 1.696(4)
S2 C15 1.750(5)
O1 C1 1.427(7)
O1 C8 1.393(8)
O2 C13 1.442(8)
O2 C14 1.348(8)
O3 C14 1.187(8)
N1 C1 1.457(8)
N1 C14 1.423(9)
C1 C2 1.583(8)
C1 C13 1.524(8)
C2 H2 0.9800
C2 C3 1.509(8)
C2 C9 1.513(7)
C3 C4 1.380(9)
C3 C8 1.380(8)
C4 H4 0.9300
C4 C5 1.387(9)
C5 H5 0.9300
C5 C6 1.389(9)
C6 H6 0.9300
C6 C7 1.387(10)
C7 H7 0.9300
C7 C8 1.377(8)
C9 C10 1.433(9)
C10 H10 0.9300
C10 C11 1.459(8)
C11 H11 0.9300
C11 C12 1.350(12)
C12 H12 0.9300
C13 H13A 0.9700
C13 H13B 0.9700
C15 C16 1.386(10)
C15 C20 1.386(11)
C16 H16 0.9300
C16 C17 1.383(9)
C17 H17 0.9300
C17 C18 1.368(12)
C18 C19 1.377(13)
C18 C21 1.515(8)
C19 H19 0.9300
C19 C20 1.411(10)
C20 H20 0.9300
C21 H21A 0.9600
C21 H21B 0.9600
C21 H21C 0.9600

loop_
_geom_torsion_atom_site_label_1
_geom_torsion_atom_site_label_2
_geom_torsion_atom_site_label_3
_geom_torsion_atom_site_label_4
_geom_torsion
S1 C9 C10 C11 -2.6(7)
S2 N1 C1 O1 -61.5(6)
S2 N1 C1 C2 60.7(6)
S2 N1 C1 C13 -175.0(4)
S2 N1 C14 O2 165.6(4)
S2 N1 C14 O3 -13.2(9)
S2 C15 C16 C17 177.7(5)
S2 C15 C20 C19 -177.2(5)
O1 C1 C2 C3 3.7(5)
O1 C1 C2 C9 -118.5(5)
O1 C1 C13 O2 -84.4(6)
O4 S2 N1 C1 -154.4(5)
O4 S2 N1 C14 58.8(5)
O4 S2 C15 C16 158.6(5)
O4 S2 C15 C20 -23.0(6)
O5 S2 N1 C1 -26.6(5)
O5 S2 N1 C14 -173.4(5)
O5 S2 C15 C16 23.7(5)
O5 S2 C15 C20 -157.8(5)
N1 S2 C15 C16 -88.0(5)
N1 S2 C15 C20 90.4(5)
N1 C1 C2 C3 -118.9(5)
N1 C1 C2 C9 118.9(5)
N1 C1 C13 O2 28.7(6)
C1 O1 C8 C3 1.1(6)
C1 O1 C8 C7 -179.3(5)
C1 N1 C14 O2 14.1(7)
C1 N1 C14 O3 -164.7(7)
C1 C2 C3 C4 179.9(6)
C1 C2 C3 C8 -3.1(5)
C1 C2 C9 S1 80.6(6)
C1 C2 C9 C10 -95.0(7)
C2 C1 C13 O2 154.7(5)
C2 C3 C4 C5 177.6(6)
C2 C3 C8 O1 1.5(6)
C2 C3 C8 C7 -178.1(5)
C2 C9 C10 C11 173.3(6)
C3 C2 C9 S1 -34.0(7)
C3 C2 C9 C10 150.4(6)
C3 C4 C5 C6 -0.7(10)
C4 C3 C8 O1 178.9(5)
C4 C3 C8 C7 -0.7(9)
C4 C5 C6 C7 0.4(10)
C5 C6 C7 C8 -0.3(9)
C6 C7 C8 O1 -179.2(5)
C6 C7 C8 C3 0.4(9)
C8 O1 C1 N1 125.0(5)
C8 O1 C1 C2 -3.0(5)
C8 O1 C1 C13 -128.4(5)
C8 C3 C4 C5 0.8(9)
C9 S1 C12 C11 -1.3(7)
C9 C2 C3 C4 -59.1(8)
C9 C2 C3 C8 117.9(6)
C9 C10 C11 C12 1.7(9)
C10 C11 C12 S1 -0.1(10)
C12 S1 C9 C2 -173.9(6)
C12 S1 C9 C10 2.3(6)
C13 O2 C14 O3 -175.1(6)
C13 O2 C14 N1 6.1(7)
C13 C1 C2 C3 125.4(5)
C13 C1 C2 C9 3.2(7)
C14 O2 C13 C1 -22.7(6)
C14 N1 C1 O1 87.5(5)
C14 N1 C1 C2 -150.3(5)
C14 N1 C1 C13 -26.1(6)
C15 S2 N1 C1 90.0(5)
C15 S2 N1 C14 -56.8(5)
C15 C16 C17 C18 -0.5(9)
C16 C15 C20 C19 1.2(9)
C16 C17 C18 C19 1.1(9)
C16 C17 C18 C21 -178.1(6)
C17 C18 C19 C20 -0.5(9)
C18 C19 C20 C15 -0.5(10)
C20 C15 C16 C17 -0.7(8)
C21 C18 C19 C20 178.7(6)

loop_
_twin_individual_id
_twin_individual_mass_fraction_refined
1 0.78(19)
2 0.22(19)
